data_1512240
loop_
_publ_author_name
'Zheng, Qing-Zhong'
'Feng, Peng'
'Liang, Yu-Feng'
'Jiao, Ning'

_publ_section_title
;
 Pd-Catalyzed Tandem C-H Azidation and N-N Bond Formation of
 Arylpyridines: A Direct Approach to Pyrido[1,2-b]indazoles.
;
_journal_issue 16
_journal_name_full 'Organic letters'
_journal_page_first 4262
_journal_page_last 4265
_journal_paper_doi 10.1021/ol402060q
_journal_volume 15
_journal_year 2013
_chemical_formula_sum 'C12 H10 N2 O'
_chemical_formula_weight 198.22
_chemical_name_systematic
; 
 ? 
;
_space_group_IT_number 14
_symmetry_cell_setting monoclinic
_symmetry_space_group_name_Hall '-P 2ybc'
_symmetry_space_group_name_H-M 'P 1 21/c 1'
_atom_sites_solution_hydrogens geom
_atom_sites_solution_primary direct
_atom_sites_solution_secondary difmap
_audit_creation_method SHELXL-97
_cell_angle_alpha 90.00
_cell_angle_beta 110.274(8)
_cell_angle_gamma 90.00
_cell_formula_units_Z 12
_cell_length_a 7.1859(13)
_cell_length_b 28.690(5)
_cell_length_c 15.074(3)
_cell_measurement_temperature 296(2)
_cell_volume 2915.2(9)
_computing_structure_refinement 'SHELXL-97 (Sheldrick, 2008)'
_computing_structure_solution 'SHELXS-97 (Sheldrick, 2008)'
_diffrn_ambient_temperature 296(2)
_diffrn_measured_fraction_theta_full 0.999
_diffrn_measured_fraction_theta_max 0.999
_diffrn_radiation_monochromator graphite
_diffrn_radiation_source 'fine-focus sealed tube'
_diffrn_radiation_type MoK\a
_diffrn_radiation_wavelength 0.71073
_diffrn_reflns_av_R_equivalents 0.0391
_diffrn_reflns_av_sigmaI/netI 0.0241
_diffrn_reflns_limit_h_max 7
_diffrn_reflns_limit_h_min -8
_diffrn_reflns_limit_k_max 34
_diffrn_reflns_limit_k_min -34
_diffrn_reflns_limit_l_max 17
_diffrn_reflns_limit_l_min -16
_diffrn_reflns_number 33916
_diffrn_reflns_theta_full 25.01
_diffrn_reflns_theta_max 25.01
_diffrn_reflns_theta_min 2.02
_exptl_absorpt_coefficient_mu 0.089
_exptl_absorpt_correction_T_max 0.9877
_exptl_absorpt_correction_T_min 0.9552
_exptl_absorpt_correction_type multi-scan
_exptl_crystal_colour colorless
_exptl_crystal_density_diffrn 1.355
_exptl_crystal_density_method 'not measured'
_exptl_crystal_description block
_exptl_crystal_F_000 1248
_exptl_crystal_size_max 0.52
_exptl_crystal_size_mid 0.15
_exptl_crystal_size_min 0.14
_refine_diff_density_max 0.244
_refine_diff_density_min -0.209
_refine_diff_density_rms 0.038
_refine_ls_extinction_method none
_refine_ls_goodness_of_fit_ref 1.018
_refine_ls_hydrogen_treatment constr
_refine_ls_matrix_type full
_refine_ls_number_parameters 406
_refine_ls_number_reflns 5135
_refine_ls_number_restraints 0
_refine_ls_restrained_S_all 1.018
_refine_ls_R_factor_all 0.0615
_refine_ls_R_factor_gt 0.0400
_refine_ls_shift/su_max 0.000
_refine_ls_shift/su_mean 0.000
_refine_ls_structure_factor_coef Fsqd
_refine_ls_weighting_details 'calc w=1/[\s^2^(Fo^2^)+(0.0550P)^2^+0.5907P] where P=(Fo^2^+2Fc^2^)/3'
_refine_ls_weighting_scheme calc
_refine_ls_wR_factor_gt 0.0997
_refine_ls_wR_factor_ref 0.1157
_reflns_number_gt 3703
_reflns_number_total 5135
_reflns_threshold_expression >2sigma(I)
_cod_data_source_file ol402060q_si_002.cif
_cod_data_source_block z
_cod_depositor_comments
;
The following automatic conversions were performed:

'_symmetry_cell_setting' value 'Monoclinic' changed to 'monoclinic'
according to /home/saulius/struct/CIF-dictionaries/cif_core.dic
dictionary named 'cif_core.dic' version 2.4.2 from 2011-04-26.

Automatic conversion script
Id: cif_fix_values 1891 2012-01-12 08:04:46Z andrius 
;
_cod_original_sg_symbol_H-M P2(1)/c
_cod_database_code 1512240

loop_
_symmetry_equiv_pos_as_xyz
'x, y, z'
'-x, y+1/2, -z+1/2'
'-x, -y, -z'
'x, -y-1/2, z-1/2'

loop_
_atom_site_label
_atom_site_type_symbol
_atom_site_fract_x
_atom_site_fract_y
_atom_site_fract_z
_atom_site_U_iso_or_equiv
_atom_site_adp_type
_atom_site_occupancy
_atom_site_symmetry_multiplicity
_atom_site_calc_flag
_atom_site_refinement_flags
O3 O -0.32870(18) -0.28477(4) 0.36713(8) 0.0523(3) Uani 1 1 d .
O1 O 0.57631(18) -0.00952(4) 0.85615(9) 0.0600(4) Uani 1 1 d .
C25 C -0.2557(2) -0.15669(6) 0.52317(12) 0.0436(4) Uani 1 1 d .
C26 C -0.2511(3) -0.10858(6) 0.50593(15) 0.0544(5) Uani 1 1 d .
H26A H -0.2258 -0.0870 0.5548 0.065 Uiso 1 1 calc R
C27 C -0.2849(3) -0.09454(6) 0.41545(16) 0.0604(5) Uani 1 1 d .
H27A H -0.2819 -0.0629 0.4030 0.072 Uiso 1 1 calc R
C28 C -0.3241(3) -0.12632(6) 0.34024(14) 0.0558(5) Uani 1 1 d .
H28A H -0.3477 -0.1153 0.2793 0.067 Uiso 1 1 calc R
C29 C -0.3280(2) -0.17327(6) 0.35535(12) 0.0461(4) Uani 1 1 d .
H29A H -0.3537 -0.1943 0.3055 0.055 Uiso 1 1 calc R
C30 C -0.2921(2) -0.18885(5) 0.44787(11) 0.0383(4) Uani 1 1 d .
C31 C -0.2815(2) -0.23274(5) 0.49068(11) 0.0384(4) Uani 1 1 d .
C32 C -0.2958(2) -0.27956(5) 0.46077(12) 0.0412(4) Uani 1 1 d .
C33 C -0.2775(3) -0.31432(6) 0.52497(13) 0.0512(4) Uani 1 1 d .
H33A H -0.2887 -0.3454 0.5060 0.061 Uiso 1 1 calc R
C34 C -0.2419(3) -0.30280(7) 0.61959(14) 0.0567(5) Uani 1 1 d .
H34A H -0.2305 -0.3267 0.6629 0.068 Uiso 1 1 calc R
C35 C -0.2234(3) -0.25829(7) 0.65010(13) 0.0552(5) Uani 1 1 d .
H35A H -0.1976 -0.2514 0.7135 0.066 Uiso 1 1 calc R
C36 C -0.3289(3) -0.33152(6) 0.33377(14) 0.0566(5) Uani 1 1 d .
H36A H -0.3536 -0.3311 0.2670 0.085 Uiso 1 1 calc R
H36B H -0.4309 -0.3491 0.3461 0.085 Uiso 1 1 calc R
H36C H -0.2023 -0.3457 0.3659 0.085 Uiso 1 1 calc R
N5 N -0.2264(2) -0.17777(5) 0.60760(10) 0.0519(4) Uani 1 1 d .
N6 N -0.2437(2) -0.22368(5) 0.58522(10) 0.0443(3) Uani 1 1 d .
O2 O 0.16805(19) -0.22025(4) 0.36982(8) 0.0526(3) Uani 1 1 d .
N3 N 0.2824(2) -0.32925(5) 0.60780(10) 0.0521(4) Uani 1 1 d .
N4 N 0.2610(2) -0.28313(5) 0.58646(10) 0.0437(3) Uani 1 1 d .
C13 C 0.2526(2) -0.34959(6) 0.52297(12) 0.0452(4) Uani 1 1 d .
C14 C 0.2621(3) -0.39743(6) 0.50434(15) 0.0590(5) Uani 1 1 d .
H14A H 0.2924 -0.4193 0.5529 0.071 Uiso 1 1 calc R
C15 C 0.2258(3) -0.41085(7) 0.41330(16) 0.0654(6) Uani 1 1 d .
H15A H 0.2327 -0.4423 0.4001 0.078 Uiso 1 1 calc R
C16 C 0.1783(3) -0.37860(7) 0.33868(15) 0.0603(5) Uani 1 1 d .
H16A H 0.1513 -0.3892 0.2772 0.072 Uiso 1 1 calc R
C17 C 0.1709(2) -0.33178(6) 0.35472(13) 0.0503(4) Uani 1 1 d .
H17A H 0.1402 -0.3105 0.3051 0.060 Uiso 1 1 calc R
C18 C 0.2111(2) -0.31685(5) 0.44792(12) 0.0399(4) Uani 1 1 d .
C19 C 0.2195(2) -0.27343(5) 0.49208(11) 0.0382(4) Uani 1 1 d .
C20 C 0.2027(2) -0.22637(5) 0.46335(12) 0.0413(4) Uani 1 1 d .
C21 C 0.2204(3) -0.19203(6) 0.52822(13) 0.0499(4) Uani 1 1 d .
H21A H 0.2075 -0.1609 0.5099 0.060 Uiso 1 1 calc R
C22 C 0.2584(3) -0.20419(7) 0.62300(14) 0.0554(5) Uani 1 1 d .
H22A H 0.2692 -0.1807 0.6670 0.067 Uiso 1 1 calc R
C23 C 0.2796(3) -0.24888(7) 0.65231(13) 0.0540(5) Uani 1 1 d .
H23A H 0.3062 -0.2563 0.7156 0.065 Uiso 1 1 calc R
C24 C 0.1694(3) -0.17305(6) 0.33881(14) 0.0556(5) Uani 1 1 d .
H24A H 0.1437 -0.1726 0.2719 0.083 Uiso 1 1 calc R
H24B H 0.2968 -0.1594 0.3713 0.083 Uiso 1 1 calc R
H24C H 0.0687 -0.1555 0.3525 0.083 Uiso 1 1 calc R
N1 N -0.0251(2) -0.00862(5) 0.61204(10) 0.0543(4) Uani 1 1 d .
N2 N 0.1629(2) -0.02619(5) 0.64251(10) 0.0479(4) Uani 1 1 d .
C1 C -0.0251(2) 0.01966(5) 0.68370(12) 0.0451(4) Uani 1 1 d .
C2 C -0.1854(3) 0.04662(6) 0.68805(14) 0.0550(5) Uani 1 1 d .
H2A H -0.3073 0.0462 0.6390 0.066 Uiso 1 1 calc R
C3 C -0.1561(3) 0.07328(6) 0.76620(14) 0.0579(5) Uani 1 1 d .
H3A H -0.2604 0.0913 0.7703 0.069 Uiso 1 1 calc R
C4 C 0.0267(3) 0.07443(6) 0.84102(14) 0.0572(5) Uani 1 1 d .
H4A H 0.0408 0.0933 0.8931 0.069 Uiso 1 1 calc R
C5 C 0.1844(3) 0.04835(6) 0.83879(13) 0.0512(4) Uani 1 1 d .
H5A H 0.3050 0.0492 0.8886 0.061 Uiso 1 1 calc R
C6 C 0.1590(2) 0.02037(5) 0.75926(11) 0.0410(4) Uani 1 1 d .
C7 C 0.2808(2) -0.01027(5) 0.73076(12) 0.0420(4) Uani 1 1 d .
C8 C 0.4755(2) -0.02698(6) 0.76861(13) 0.0476(4) Uani 1 1 d .
C9 C 0.5446(3) -0.05777(6) 0.71897(15) 0.0588(5) Uani 1 1 d .
H9A H 0.6736 -0.0691 0.7440 0.071 Uiso 1 1 calc R
C10 C 0.4175(3) -0.07234(7) 0.62872(16) 0.0648(5) Uani 1 1 d .
H10A H 0.4648 -0.0933 0.5945 0.078 Uiso 1 1 calc R
C11 C 0.2311(3) -0.05674(7) 0.59121(14) 0.0606(5) Uani 1 1 d .
H11A H 0.1497 -0.0665 0.5315 0.073 Uiso 1 1 calc R
C12 C 0.7715(3) -0.02702(8) 0.90206(16) 0.0753(6) Uani 1 1 d .
H12A H 0.8286 -0.0124 0.9628 0.113 Uiso 1 1 calc R
H12B H 0.8516 -0.0203 0.8642 0.113 Uiso 1 1 calc R
H12C H 0.7659 -0.0601 0.9102 0.113 Uiso 1 1 calc R

loop_
_atom_site_aniso_label
_atom_site_aniso_U_11
_atom_site_aniso_U_22
_atom_site_aniso_U_33
_atom_site_aniso_U_23
_atom_site_aniso_U_13
_atom_site_aniso_U_12
O3 0.0660(8) 0.0420(7) 0.0483(8) -0.0028(5) 0.0191(6) 0.0001(5)
O1 0.0484(7) 0.0639(8) 0.0605(8) 0.0011(7) 0.0099(6) 0.0009(6)
C25 0.0367(9) 0.0456(9) 0.0513(11) -0.0037(8) 0.0190(8) -0.0021(7)
C26 0.0536(11) 0.0425(10) 0.0750(14) -0.0080(9) 0.0323(10) -0.0048(8)
C27 0.0588(12) 0.0405(10) 0.0932(16) 0.0094(10) 0.0407(11) 0.0021(8)
C28 0.0555(11) 0.0529(11) 0.0667(13) 0.0160(9) 0.0309(10) 0.0054(8)
C29 0.0425(9) 0.0491(10) 0.0492(11) 0.0028(8) 0.0189(8) 0.0006(7)
C30 0.0323(8) 0.0395(8) 0.0452(10) 0.0014(7) 0.0161(7) 0.0000(6)
C31 0.0321(8) 0.0437(9) 0.0395(9) 0.0012(7) 0.0127(7) -0.0006(6)
C32 0.0366(9) 0.0433(9) 0.0432(10) 0.0024(7) 0.0130(8) -0.0001(7)
C33 0.0504(10) 0.0430(9) 0.0603(12) 0.0047(8) 0.0192(9) 0.0002(8)
C34 0.0580(12) 0.0577(12) 0.0537(12) 0.0167(9) 0.0186(9) 0.0008(9)
C35 0.0597(12) 0.0630(12) 0.0426(11) 0.0086(9) 0.0174(9) -0.0015(9)
C36 0.0594(11) 0.0459(10) 0.0662(13) -0.0118(9) 0.0241(10) -0.0046(8)
N5 0.0563(9) 0.0513(9) 0.0497(9) -0.0074(7) 0.0203(7) -0.0054(7)
N6 0.0431(8) 0.0489(8) 0.0417(8) 0.0005(6) 0.0155(7) -0.0017(6)
O2 0.0672(8) 0.0435(7) 0.0477(8) 0.0055(5) 0.0207(6) 0.0022(5)
N3 0.0595(9) 0.0467(8) 0.0515(9) 0.0070(7) 0.0210(8) -0.0014(7)
N4 0.0440(8) 0.0451(8) 0.0424(8) -0.0002(6) 0.0154(7) -0.0038(6)
C13 0.0434(9) 0.0423(9) 0.0545(11) 0.0014(8) 0.0225(8) -0.0030(7)
C14 0.0666(12) 0.0426(10) 0.0783(15) 0.0064(10) 0.0383(11) -0.0001(8)
C15 0.0766(14) 0.0414(10) 0.0956(17) -0.0108(11) 0.0519(13) -0.0065(9)
C16 0.0700(13) 0.0564(12) 0.0656(13) -0.0171(10) 0.0378(11) -0.0089(9)
C17 0.0514(10) 0.0534(11) 0.0517(11) -0.0056(8) 0.0252(9) -0.0027(8)
C18 0.0347(9) 0.0398(8) 0.0488(10) -0.0007(7) 0.0188(7) -0.0022(7)
C19 0.0333(8) 0.0428(9) 0.0397(10) 0.0006(7) 0.0141(7) -0.0020(6)
C20 0.0364(9) 0.0435(9) 0.0449(10) 0.0005(7) 0.0151(8) 0.0004(7)
C21 0.0495(10) 0.0418(9) 0.0599(12) -0.0045(8) 0.0207(9) -0.0008(7)
C22 0.0578(12) 0.0545(11) 0.0556(12) -0.0148(9) 0.0218(9) -0.0065(9)
C23 0.0607(12) 0.0596(12) 0.0426(10) -0.0080(9) 0.0191(9) -0.0061(9)
C24 0.0586(11) 0.0468(10) 0.0640(12) 0.0151(9) 0.0244(10) 0.0075(8)
N1 0.0480(9) 0.0554(9) 0.0550(9) -0.0038(7) 0.0122(7) 0.0033(7)
N2 0.0504(9) 0.0419(8) 0.0526(9) -0.0028(7) 0.0194(7) 0.0006(6)
C1 0.0489(10) 0.0365(9) 0.0521(11) 0.0043(8) 0.0203(8) 0.0006(7)
C2 0.0507(11) 0.0504(10) 0.0632(13) 0.0083(9) 0.0189(9) 0.0083(8)
C3 0.0658(13) 0.0429(10) 0.0739(14) 0.0069(9) 0.0356(11) 0.0104(9)
C4 0.0737(14) 0.0423(10) 0.0657(13) -0.0074(9) 0.0372(11) -0.0029(9)
C5 0.0579(11) 0.0469(10) 0.0518(11) -0.0029(8) 0.0227(9) -0.0073(8)
C6 0.0461(10) 0.0327(8) 0.0468(10) 0.0038(7) 0.0194(8) -0.0032(7)
C7 0.0469(10) 0.0360(8) 0.0453(10) 0.0029(7) 0.0187(8) -0.0038(7)
C8 0.0466(10) 0.0417(9) 0.0554(11) 0.0052(8) 0.0186(9) -0.0033(8)
C9 0.0493(11) 0.0496(10) 0.0813(15) 0.0018(10) 0.0275(11) 0.0036(8)
C10 0.0636(13) 0.0550(11) 0.0851(15) -0.0172(11) 0.0374(12) 0.0000(10)
C11 0.0632(13) 0.0591(11) 0.0642(13) -0.0160(10) 0.0281(10) -0.0014(10)
C12 0.0540(12) 0.0719(14) 0.0832(16) 0.0132(12) 0.0025(11) 0.0056(10)

loop_
_atom_type_symbol
_atom_type_description
_atom_type_scat_dispersion_real
_atom_type_scat_dispersion_imag
_atom_type_scat_source
C C 0.0033 0.0016 'International Tables Vol C Tables 4.2.6.8 and 6.1.1.4'
H H 0.0000 0.0000 'International Tables Vol C Tables 4.2.6.8 and 6.1.1.4'
N N 0.0061 0.0033 'International Tables Vol C Tables 4.2.6.8 and 6.1.1.4'
O O 0.0106 0.0060 'International Tables Vol C Tables 4.2.6.8 and 6.1.1.4'

loop_
_geom_angle_atom_site_label_1
_geom_angle_atom_site_label_2
_geom_angle_atom_site_label_3
_geom_angle
C32 O3 C36 116.56(13)
C8 O1 C12 116.42(15)
N5 C25 C26 127.16(16)
N5 C25 C30 112.76(14)
C26 C25 C30 120.08(16)
C27 C26 C25 117.90(17)
C27 C26 H26A 121.0
C25 C26 H26A 121.0
C26 C27 C28 122.19(17)
C26 C27 H27A 118.9
C28 C27 H27A 118.9
C29 C28 C27 120.97(18)
C29 C28 H28A 119.5
C27 C28 H28A 119.5
C28 C29 C30 118.21(17)
C28 C29 H29A 120.9
C30 C29 H29A 120.9
C29 C30 C31 134.87(15)
C29 C30 C25 120.63(15)
C31 C30 C25 104.51(14)
N6 C31 C30 105.40(13)
N6 C31 C32 118.44(14)
C30 C31 C32 136.14(16)
O3 C32 C33 126.66(15)
O3 C32 C31 113.89(14)
C33 C32 C31 119.44(16)
C32 C33 C34 119.30(17)
C32 C33 H33A 120.4
C34 C33 H33A 120.4
C35 C34 C33 122.23(17)
C35 C34 H34A 118.9
C33 C34 H34A 118.9
C34 C35 N6 118.10(17)
C34 C35 H35A 121.0
N6 C35 H35A 120.9
O3 C36 H36A 109.5
O3 C36 H36B 109.5
H36A C36 H36B 109.5
O3 C36 H36C 109.5
H36A C36 H36C 109.5
H36B C36 H36C 109.5
N6 N5 C25 103.21(13)
N5 N6 C35 123.43(15)
N5 N6 C31 114.11(13)
C35 N6 C31 122.46(15)
C20 O2 C24 116.22(13)
C13 N3 N4 103.21(13)
N3 N4 C23 123.56(15)
N3 N4 C19 114.06(13)
C23 N4 C19 122.38(14)
N3 C13 C14 127.32(17)
N3 C13 C18 112.84(15)
C14 C13 C18 119.83(17)
C15 C14 C13 118.14(18)
C15 C14 H14A 120.9
C13 C14 H14A 120.9
C14 C15 C16 122.00(18)
C14 C15 H15A 119.0
C16 C15 H15A 119.0
C17 C16 C15 121.23(18)
C17 C16 H16A 119.4
C15 C16 H16A 119.4
C16 C17 C18 118.05(18)
C16 C17 H17A 121.0
C18 C17 H17A 121.0
C17 C18 C19 135.03(16)
C17 C18 C13 120.69(15)
C19 C18 C13 104.28(14)
N4 C19 C18 105.60(13)
N4 C19 C20 118.39(14)
C18 C19 C20 135.97(16)
O2 C20 C21 126.20(15)
O2 C20 C19 114.12(14)
C21 C20 C19 119.68(16)
C20 C21 C22 119.21(16)
C20 C21 H21A 120.4
C22 C21 H21A 120.4
C23 C22 C21 122.05(17)
C23 C22 H22A 119.0
C21 C22 H22A 119.0
C22 C23 N4 118.26(17)
C22 C23 H23A 120.9
N4 C23 H23A 120.9
O2 C24 H24A 109.5
O2 C24 H24B 109.5
H24A C24 H24B 109.5
O2 C24 H24C 109.5
H24A C24 H24C 109.5
H24B C24 H24C 109.5
C1 N1 N2 103.13(14)
N1 N2 C11 123.63(15)
N1 N2 C7 114.01(13)
C11 N2 C7 122.36(15)
N1 C1 C2 126.44(17)
N1 C1 C6 113.14(15)
C2 C1 C6 120.42(16)
C3 C2 C1 117.80(18)
C3 C2 H2A 121.1
C1 C2 H2A 121.1
C2 C3 C4 122.03(17)
C2 C3 H3A 119.0
C4 C3 H3A 119.0
C5 C4 C3 121.32(18)
C5 C4 H4A 119.3
C3 C4 H4A 119.3
C4 C5 C6 118.09(17)
C4 C5 H5A 121.0
C6 C5 H5A 121.0
C5 C6 C7 135.08(16)
C5 C6 C1 120.34(15)
C7 C6 C1 104.58(15)
N2 C7 C8 118.11(15)
N2 C7 C6 105.14(14)
C8 C7 C6 136.75(16)
C9 C8 O1 126.88(17)
C9 C8 C7 120.19(17)
O1 C8 C7 112.93(15)
C8 C9 C10 119.01(17)
C8 C9 H9A 120.5
C10 C9 H9A 120.5
C11 C10 C9 121.75(18)
C11 C10 H10A 119.1
C9 C10 H10A 119.1
C10 C11 N2 118.57(18)
C10 C11 H11A 120.7
N2 C11 H11A 120.7
O1 C12 H12A 109.5
O1 C12 H12B 109.5
H12A C12 H12B 109.5
O1 C12 H12C 109.5
H12A C12 H12C 109.5
H12B C12 H12C 109.5

loop_
_geom_bond_atom_site_label_1
_geom_bond_atom_site_label_2
_geom_bond_distance
O3 C32 1.356(2)
O3 C36 1.432(2)
O1 C8 1.362(2)
O1 C12 1.423(2)
C25 N5 1.358(2)
C25 C26 1.407(2)
C25 C30 1.415(2)
C26 C27 1.361(3)
C26 H26A 0.9300
C27 C28 1.405(3)
C27 H27A 0.9300
C28 C29 1.368(2)
C28 H28A 0.9300
C29 C30 1.401(2)
C29 H29A 0.9300
C30 C31 1.405(2)
C31 N6 1.380(2)
C31 C32 1.409(2)
C32 C33 1.364(2)
C33 C34 1.399(3)
C33 H33A 0.9300
C34 C35 1.348(3)
C34 H34A 0.9300
C35 N6 1.366(2)
C35 H35A 0.9300
C36 H36A 0.9600
C36 H36B 0.9600
C36 H36C 0.9600
N5 N6 1.3548(19)
O2 C20 1.356(2)
O2 C24 1.434(2)
N3 C13 1.353(2)
N3 N4 1.3579(19)
N4 C23 1.370(2)
N4 C19 1.377(2)
C13 C14 1.407(2)
C13 C18 1.420(2)
C14 C15 1.361(3)
C14 H14A 0.9300
C15 C16 1.404(3)
C15 H15A 0.9300
C16 C17 1.369(3)
C16 H16A 0.9300
C17 C18 1.400(2)
C17 H17A 0.9300
C18 C19 1.404(2)
C19 C20 1.410(2)
C20 C21 1.363(2)
C21 C22 1.403(3)
C21 H21A 0.9300
C22 C23 1.347(3)
C22 H22A 0.9300
C23 H23A 0.9300
C24 H24A 0.9600
C24 H24B 0.9600
C24 H24C 0.9600
N1 C1 1.351(2)
N1 N2 1.3634(19)
N2 C11 1.367(2)
N2 C7 1.384(2)
C1 C2 1.408(2)
C1 C6 1.416(2)
C2 C3 1.358(3)
C2 H2A 0.9300
C3 C4 1.404(3)
C3 H3A 0.9300
C4 C5 1.369(2)
C4 H4A 0.9300
C5 C6 1.401(2)
C5 H5A 0.9300
C6 C7 1.408(2)
C7 C8 1.400(2)
C8 C9 1.358(2)
C9 C10 1.414(3)
C9 H9A 0.9300
C10 C11 1.338(3)
C10 H10A 0.9300
C11 H11A 0.9300
C12 H12A 0.9600
C12 H12B 0.9600
C12 H12C 0.9600

loop_
_geom_torsion_atom_site_label_1
_geom_torsion_atom_site_label_2
_geom_torsion_atom_site_label_3
_geom_torsion_atom_site_label_4
_geom_torsion
N5 C25 C26 C27 -179.90(16)
C30 C25 C26 C27 0.8(2)
C25 C26 C27 C28 0.2(3)
C26 C27 C28 C29 -0.7(3)
C27 C28 C29 C30 0.1(3)
C28 C29 C30 C31 -179.17(17)
C28 C29 C30 C25 0.9(2)
N5 C25 C30 C29 179.26(14)
C26 C25 C30 C29 -1.3(2)
N5 C25 C30 C31 -0.72(18)
C26 C25 C30 C31 178.69(14)
C29 C30 C31 N6 -179.12(16)
C25 C30 C31 N6 0.86(16)
C29 C30 C31 C32 2.4(3)
C25 C30 C31 C32 -177.61(17)
C36 O3 C32 C33 -5.2(2)
C36 O3 C32 C31 175.18(14)
N6 C31 C32 O3 -178.59(13)
C30 C31 C32 O3 -0.3(3)
N6 C31 C32 C33 1.8(2)
C30 C31 C32 C33 -179.87(17)
O3 C32 C33 C34 179.44(16)
C31 C32 C33 C34 -1.0(2)
C32 C33 C34 C35 -0.5(3)
C33 C34 C35 N6 1.1(3)
C26 C25 N5 N6 -179.10(16)
C30 C25 N5 N6 0.26(18)
C25 N5 N6 C35 179.56(15)
C25 N5 N6 C31 0.34(18)
C34 C35 N6 N5 -179.35(16)
C34 C35 N6 C31 -0.2(3)
C30 C31 N6 N5 -0.79(18)
C32 C31 N6 N5 178.00(13)
C30 C31 N6 C35 179.98(14)
C32 C31 N6 C35 -1.2(2)
C13 N3 N4 C23 -179.83(15)
C13 N3 N4 C19 -0.18(18)
N4 N3 C13 C14 178.47(17)
N4 N3 C13 C18 -0.40(18)
N3 C13 C14 C15 179.60(17)
C18 C13 C14 C15 -1.6(3)
C13 C14 C15 C16 -0.5(3)
C14 C15 C16 C17 1.6(3)
C15 C16 C17 C18 -0.4(3)
C16 C17 C18 C19 179.54(17)
C16 C17 C18 C13 -1.8(2)
N3 C13 C18 C17 -178.25(14)
C14 C13 C18 C17 2.8(2)
N3 C13 C18 C19 0.80(18)
C14 C13 C18 C19 -178.16(15)
N3 N4 C19 C18 0.68(18)
C23 N4 C19 C18 -179.67(14)
N3 N4 C19 C20 -177.41(13)
C23 N4 C19 C20 2.2(2)
C17 C18 C19 N4 178.01(17)
C13 C18 C19 N4 -0.84(16)
C17 C18 C19 C20 -4.4(3)
C13 C18 C19 C20 176.74(18)
C24 O2 C20 C21 6.4(2)
C24 O2 C20 C19 -173.99(13)
N4 C19 C20 O2 178.00(13)
C18 C19 C20 O2 0.6(3)
N4 C19 C20 C21 -2.3(2)
C18 C19 C20 C21 -179.69(17)
O2 C20 C21 C22 -179.38(16)
C19 C20 C21 C22 1.0(2)
C20 C21 C22 C23 0.6(3)
C21 C22 C23 N4 -0.7(3)
N3 N4 C23 C22 178.89(16)
C19 N4 C23 C22 -0.7(2)
C1 N1 N2 C11 -179.52(15)
C1 N1 N2 C7 0.33(18)
N2 N1 C1 C2 180.00(16)
N2 N1 C1 C6 -0.10(18)
N1 C1 C2 C3 -179.54(17)
C6 C1 C2 C3 0.6(2)
C1 C2 C3 C4 0.0(3)
C2 C3 C4 C5 -0.4(3)
C3 C4 C5 C6 0.2(3)
C4 C5 C6 C7 179.65(17)
C4 C5 C6 C1 0.3(2)
N1 C1 C6 C5 179.37(14)
C2 C1 C6 C5 -0.7(2)
N1 C1 C6 C7 -0.14(18)
C2 C1 C6 C7 179.76(15)
N1 N2 C7 C8 179.03(14)
C11 N2 C7 C8 -1.1(2)
N1 N2 C7 C6 -0.42(18)
C11 N2 C7 C6 179.43(15)
C5 C6 C7 N2 -179.08(17)
C1 C6 C7 N2 0.32(16)
C5 C6 C7 C8 1.6(3)
C1 C6 C7 C8 -178.97(18)
C12 O1 C8 C9 -3.0(3)
C12 O1 C8 C7 176.24(15)
N2 C7 C8 C9 0.3(2)
C6 C7 C8 C9 179.52(18)
N2 C7 C8 O1 -179.03(13)
C6 C7 C8 O1 0.2(3)
O1 C8 C9 C10 179.59(17)
C7 C8 C9 C10 0.4(3)
C8 C9 C10 C11 -0.3(3)
C9 C10 C11 N2 -0.5(3)
N1 N2 C11 C10 -178.93(17)
C7 N2 C11 C10 1.2(3)
